data_7020944
loop_
_publ_author_name
'Yao, Liao-Yuan'
'Yu, Zheng-Su'
'Qin, Lin'
'Li, Yi-Zhi'
'Qin, Yu'
'Yu, Shu-Yan'

_publ_section_title
;
 Self-assembly of metallomacrocycles with dipyrazole ligands and anion
 sensing of [Pd4Fe2] macrocycle with ferrocene-based dipyrazole ligand
;
_journal_issue 10
_journal_name_full 'Dalton Transactions'
_journal_page_first 3447
_journal_paper_doi 10.1039/c2dt32576d
_journal_volume 42
_journal_year 2013
_chemical_formula_moiety 'C94 H76 N16 O2 Pd4, 4.2(H2 O), 4(N O3), 2(H0.80 O0.40)'
_chemical_formula_sum 'C94 H86 N20 O19 Pd4'
_chemical_formula_weight 2225.43
_chemical_name_systematic
;
?
;
_space_group_IT_number 15
_symmetry_cell_setting monoclinic
_symmetry_space_group_name_Hall '-C 2yc'
_symmetry_space_group_name_H-M 'C 1 2/c 1'
_atom_sites_solution_hydrogens geom
_atom_sites_solution_primary direct
_atom_sites_solution_secondary difmap
_audit_creation_method SHELXL-97
_cell_angle_alpha 90.00
_cell_angle_beta 92.539(3)
_cell_angle_gamma 90.00
_cell_formula_units_Z 4
_cell_length_a 40.030(3)
_cell_length_b 12.6014(18)
_cell_length_c 21.3785(15)
_cell_measurement_reflns_used 4036
_cell_measurement_temperature 291(2)
_cell_measurement_theta_max 21.35
_cell_measurement_theta_min 2.20
_cell_volume 10773.5(19)
_computing_cell_refinement SMART
_computing_data_collection 'SMART (Bruker, 2000)'
_computing_data_reduction 'SAINT (Bruker, 2000)'
_computing_molecular_graphics SHELXTL
_computing_publication_material SHELXTL
_computing_structure_refinement SHELXTL
_computing_structure_solution 'SHELXTL (Bruker, 2000)'
_diffrn_ambient_temperature 291(2)
_diffrn_measured_fraction_theta_full 1.000
_diffrn_measured_fraction_theta_max 1.000
_diffrn_measurement_device_type 'Bruker Smart Apex CCD'
_diffrn_measurement_method 'phi and omega scans'
_diffrn_radiation_monochromator graphite
_diffrn_radiation_source 'sealed tube'
_diffrn_radiation_type MoK\a
_diffrn_radiation_wavelength 0.71073
_diffrn_reflns_av_R_equivalents 0.0792
_diffrn_reflns_av_sigmaI/netI 0.0806
_diffrn_reflns_limit_h_max 49
_diffrn_reflns_limit_h_min -49
_diffrn_reflns_limit_k_max 15
_diffrn_reflns_limit_k_min -14
_diffrn_reflns_limit_l_max 26
_diffrn_reflns_limit_l_min -24
_diffrn_reflns_number 36308
_diffrn_reflns_theta_full 26.00
_diffrn_reflns_theta_max 26.00
_diffrn_reflns_theta_min 1.02
_exptl_absorpt_coefficient_mu 0.727
_exptl_absorpt_correction_T_max 0.8564
_exptl_absorpt_correction_T_min 0.8223
_exptl_absorpt_correction_type multi-scan
_exptl_absorpt_process_details 'sadabs; bRUKER, 2000'
_exptl_crystal_colour yellow
_exptl_crystal_density_diffrn 1.372
_exptl_crystal_density_method 'not measured'
_exptl_crystal_description block
_exptl_crystal_F_000 4504
_exptl_crystal_size_max 0.28
_exptl_crystal_size_mid 0.24
_exptl_crystal_size_min 0.22
_refine_diff_density_max 0.464
_refine_diff_density_min -0.839
_refine_diff_density_rms 0.093
_refine_ls_extinction_method none
_refine_ls_goodness_of_fit_ref 1.094
_refine_ls_hydrogen_treatment constr
_refine_ls_matrix_type full
_refine_ls_number_parameters 640
_refine_ls_number_reflns 10593
_refine_ls_number_restraints 0
_refine_ls_restrained_S_all 1.094
_refine_ls_R_factor_all 0.0887
_refine_ls_R_factor_gt 0.0651
_refine_ls_shift/su_max 0.000
_refine_ls_shift/su_mean 0.000
_refine_ls_structure_factor_coef Fsqd
_refine_ls_weighting_details 'calc w=1/[\s^2^(Fo^2^)+(0.06P)^2^+1.55P] where P=(Fo^2^+2Fc^2^)/3'
_refine_ls_weighting_scheme calc
_refine_ls_wR_factor_gt 0.1322
_refine_ls_wR_factor_ref 0.1372
_reflns_number_gt 7348
_reflns_number_total 10593
_reflns_threshold_expression >2sigma(I)
_cod_data_source_file c2dt32576d.txt
_cod_data_source_block 1
_cod_depositor_comments
;
The following automatic conversions were performed:

'_symmetry_cell_setting' value 'Monoclinic' changed to 'monoclinic'
according to /home/saulius/struct/CIF-dictionaries/cif_core.dic
dictionary named 'cif_core.dic' version 2.4.2 from
2011-04-26.

'_exptl_absorpt_correction_type' value 'MULTI-SCAN'
changed to 'multi-scan' according to
/home/saulius/struct/CIF-dictionaries/cif_core.dic dictionary named
'cif_core.dic' version 2.4.2 from
2011-04-26.

'_refine_ls_hydrogen_treatment' value 'CONSTR' changed
to 'constr' according to
/home/saulius/struct/CIF-dictionaries/cif_core.dic dictionary named
'cif_core.dic' version 2.4.2 from 2011-04-26.

Automatic conversion script
Id: cif_fix_values 1891 2012-01-12 08:04:46Z andrius 
;
_cod_original_cell_volume 10773.6(19)
_cod_original_sg_symbol_H-M 'C2/c '
_cod_database_code 7020944

loop_
_symmetry_equiv_pos_as_xyz
'x, y, z'
'-x, y, -z+1/2'
'x+1/2, y+1/2, z'
'-x+1/2, y+1/2, -z+1/2'
'-x, -y, -z'
'x, -y, z-1/2'
'-x+1/2, -y+1/2, -z'
'x+1/2, -y+1/2, z-1/2'

loop_
_atom_site_label
_atom_site_type_symbol
_atom_site_fract_x
_atom_site_fract_y
_atom_site_fract_z
_atom_site_U_iso_or_equiv
_atom_site_adp_type
_atom_site_occupancy
_atom_site_symmetry_multiplicity
_atom_site_calc_flag
_atom_site_refinement_flags
C1 C 0.81581(12) 0.3825(4) 0.1901(3) 0.0470(12) Uani 1 1 d .
H1 H 0.8256 0.3468 0.2243 0.056 Uiso 1 1 calc R
C2 C 0.78416(12) 0.4327(4) 0.1942(2) 0.0447(12) Uani 1 1 d .
H2 H 0.7737 0.4319 0.2322 0.054 Uiso 1 1 calc R
C3 C 0.76887(12) 0.4810(4) 0.1450(2) 0.0476(13) Uani 1 1 d .
H3 H 0.7480 0.5120 0.1491 0.057 Uiso 1 1 calc R
C4 C 0.78415(11) 0.4850(4) 0.0874(2) 0.0379(10) Uani 1 1 d .
C5 C 0.77000(13) 0.5304(4) 0.0308(2) 0.0445(11) Uani 1 1 d .
H5 H 0.7486 0.5590 0.0312 0.053 Uiso 1 1 calc R
C6 C 0.78590(12) 0.5335(4) -0.0219(2) 0.0428(11) Uani 1 1 d .
H6 H 0.7763 0.5680 -0.0567 0.051 Uiso 1 1 calc R
C7 C 0.81820(13) 0.4833(4) -0.0255(2) 0.0456(12) Uani 1 1 d .
C8 C 0.83680(12) 0.4845(4) -0.0792(2) 0.0431(11) Uani 1 1 d .
H8 H 0.8288 0.5190 -0.1153 0.052 Uiso 1 1 calc R
C9 C 0.86801(11) 0.4325(4) -0.0776(2) 0.0390(11) Uani 1 1 d .
H9 H 0.8807 0.4318 -0.1130 0.047 Uiso 1 1 calc R
C10 C 0.87974(12) 0.3823(4) -0.0230(2) 0.0402(11) Uani 1 1 d .
H10 H 0.8997 0.3443 -0.0230 0.048 Uiso 1 1 calc R
C11 C 0.83258(12) 0.4380(4) 0.0282(2) 0.0458(12) Uani 1 1 d .
C12 C 0.81530(12) 0.4379(3) 0.0848(2) 0.0411(11) Uani 1 1 d .
C13 C 0.83324(13) 0.0118(4) 0.2162(3) 0.0474(12) Uani 1 1 d .
H13 H 0.8420 0.0589 0.2462 0.057 Uiso 1 1 calc R
C14 C 0.80407(12) -0.0489(4) 0.2290(2) 0.0433(12) Uani 1 1 d .
H14 H 0.7949 -0.0440 0.2682 0.052 Uiso 1 1 calc R
C15 C 0.78945(12) -0.1138(4) 0.1846(2) 0.0422(11) Uani 1 1 d .
H15 H 0.7699 -0.1503 0.1925 0.051 Uiso 1 1 calc R
C16 C 0.80462(12) -0.1248(4) 0.1255(2) 0.0412(11) Uani 1 1 d .
C17 C 0.79203(13) -0.1889(4) 0.0740(3) 0.0487(13) Uani 1 1 d .
H17 H 0.7726 -0.2284 0.0782 0.058 Uiso 1 1 calc R
C18 C 0.80793(12) -0.1928(4) 0.0196(2) 0.0431(11) Uani 1 1 d .
H18 H 0.7997 -0.2369 -0.0123 0.052 Uiso 1 1 calc R
C19 C 0.83628(12) -0.1325(4) 0.0102(2) 0.0428(11) Uani 1 1 d .
C20 C 0.85406(12) -0.1326(4) -0.0456(2) 0.0401(11) Uani 1 1 d .
H20 H 0.8466 -0.1742 -0.0793 0.048 Uiso 1 1 calc R
C21 C 0.88200(13) -0.0723(4) -0.0501(2) 0.0476(12) Uani 1 1 d .
H21 H 0.8937 -0.0735 -0.0867 0.057 Uiso 1 1 calc R
C22 C 0.89307(13) -0.0097(4) -0.0009(2) 0.0433(11) Uani 1 1 d .
H22 H 0.9119 0.0324 -0.0051 0.052 Uiso 1 1 calc R
C23 C 0.85015(12) -0.0694(4) 0.0589(2) 0.0411(11) Uani 1 1 d .
C24 C 0.83413(11) -0.0636(4) 0.1167(2) 0.0376(10) Uani 1 1 d .
C25 C 0.97161(12) 0.0319(4) 0.1020(2) 0.0421(11) Uani 1 1 d .
H25A H 0.9571 -0.0102 0.1265 0.063 Uiso 1 1 calc R
H25B H 0.9935 0.0342 0.1222 0.063 Uiso 1 1 calc R
H25C H 0.9730 0.0008 0.0612 0.063 Uiso 1 1 calc R
C26 C 0.95774(12) 0.1439(4) 0.0956(2) 0.0420(11) Uani 1 1 d .
C27 C 0.97538(12) 0.2394(4) 0.0882(2) 0.0398(11) Uani 1 1 d .
C28 C 0.94982(13) 0.3172(4) 0.0856(2) 0.0447(11) Uani 1 1 d .
C29 C 0.95373(12) 0.4380(4) 0.0799(2) 0.0424(11) Uani 1 1 d .
H29A H 0.9390 0.4638 0.0466 0.064 Uiso 1 1 calc R
H29B H 0.9764 0.4547 0.0709 0.064 Uiso 1 1 calc R
H29C H 0.9482 0.4711 0.1186 0.064 Uiso 1 1 calc R
C30 C 0.92395(12) 0.0426(4) 0.2790(2) 0.0408(11) Uani 1 1 d .
H30A H 0.9073 0.0094 0.3034 0.061 Uiso 1 1 calc R
H30B H 0.9445 0.0480 0.3036 0.061 Uiso 1 1 calc R
H30C H 0.9274 0.0008 0.2424 0.061 Uiso 1 1 calc R
C31 C 0.91226(12) 0.1523(4) 0.2597(2) 0.0390(11) Uani 1 1 d .
C32 C 0.91637(12) 0.2501(4) 0.2923(2) 0.0378(10) Uani 1 1 d .
C33 C 0.90110(13) 0.3258(4) 0.2528(3) 0.0474(12) Uani 1 1 d .
C34 C 0.89825(12) 0.4440(4) 0.2621(2) 0.0449(12) Uani 1 1 d .
H34A H 0.9102 0.4801 0.2305 0.067 Uiso 1 1 calc R
H34B H 0.9076 0.4628 0.3027 0.067 Uiso 1 1 calc R
H34C H 0.8751 0.4644 0.2589 0.067 Uiso 1 1 calc R
C35 C 0.93551(12) 0.2639(4) 0.3527(2) 0.0409(11) Uani 1 1 d .
C36 C 0.92020(13) 0.2939(4) 0.4067(2) 0.0420(11) Uani 1 1 d .
H36 H 0.8976 0.3109 0.4052 0.050 Uiso 1 1 calc R
C37 C 0.93842(14) 0.2984(4) 0.4624(2) 0.0486(12) Uani 1 1 d .
C38 C 0.97276(13) 0.2807(4) 0.4671(3) 0.0494(13) Uani 1 1 d .
H38 H 0.9847 0.2850 0.5053 0.059 Uiso 1 1 calc R
C39 C 0.98876(12) 0.2555(4) 0.4104(2) 0.0425(11) Uani 1 1 d .
C40 C 0.97013(12) 0.2459(4) 0.3547(2) 0.0434(11) Uani 1 1 d .
H40 H 0.9806 0.2274 0.3183 0.052 Uiso 1 1 calc R
C41 C 0.93466(13) 0.2871(4) 0.5728(2) 0.0428(11) Uani 1 1 d .
H41A H 0.9535 0.3324 0.5845 0.051 Uiso 1 1 calc R
H41B H 0.9428 0.2150 0.5687 0.051 Uiso 1 1 calc R
C42 C 0.90875(12) 0.2918(4) 0.6226(2) 0.0428(11) Uani 1 1 d .
C43 C 0.87779(12) 0.3360(4) 0.6117(2) 0.0427(11) Uani 1 1 d .
H43 H 0.8721 0.3656 0.5728 0.051 Uiso 1 1 calc R
C44 C 0.85426(13) 0.3367(4) 0.6599(2) 0.0420(11) Uani 1 1 d .
H44 H 0.8328 0.3632 0.6518 0.050 Uiso 1 1 calc R
C45 C 0.86332(12) 0.2985(4) 0.7175(2) 0.0449(12) Uani 1 1 d .
H45 H 0.8482 0.3019 0.7493 0.054 Uiso 1 1 calc R
C46 C 0.89522(14) 0.2538(4) 0.7303(2) 0.0500(13) Uani 1 1 d .
H46 H 0.9011 0.2263 0.7696 0.060 Uiso 1 1 calc R
C47 C 0.91797(13) 0.2522(4) 0.6814(2) 0.0423(12) Uani 1 1 d .
H47 H 0.9393 0.2244 0.6888 0.051 Uiso 1 1 calc R
N1 N 0.83142(11) 0.3879(3) 0.1352(2) 0.0474(10) Uani 1 1 d .
N2 N 0.86290(12) 0.3878(3) 0.0295(2) 0.0485(10) Uani 1 1 d .
N3 N 0.87684(10) -0.0077(3) 0.0548(2) 0.0448(10) Uani 1 1 d .
N4 N 0.84833(11) 0.0014(4) 0.1609(2) 0.0506(11) Uani 1 1 d .
N5 N 0.92502(11) 0.1629(3) 0.0966(2) 0.0434(9) Uani 1 1 d .
N6 N 0.92041(10) 0.2717(3) 0.09104(19) 0.0427(9) Uani 1 1 d .
N7 N 0.89495(11) 0.1715(3) 0.20672(19) 0.0463(10) Uani 1 1 d .
N8 N 0.88814(10) 0.2759(3) 0.20156(19) 0.0415(9) Uani 1 1 d .
N9 N 0.95152(12) 0.1659(4) 0.8926(2) 0.0517(11) Uani 1 1 d .
N13 N 0.79874(11) 0.7618(3) 0.83368(19) 0.0441(10) Uani 1 1 d .
O1 O 0.91975(8) 0.3212(3) 0.51550(15) 0.0421(8) Uani 1 1 d .
O2 O 0.78372(10) 0.8276(3) 0.86257(17) 0.0529(9) Uani 1 1 d .
O3 O 0.82597(9) 0.7819(3) 0.81324(16) 0.0473(9) Uani 1 1 d .
O4 O 0.78751(9) 0.6728(3) 0.82782(17) 0.0530(9) Uani 1 1 d .
O5 O 0.95843(9) 0.0811(3) 0.91739(18) 0.0538(9) Uani 1 1 d .
O6 O 0.96881(9) 0.2007(3) 0.85145(17) 0.0501(9) Uani 1 1 d .
O7 O 0.92675(9) 0.2140(3) 0.90658(17) 0.0502(9) Uani 1 1 d .
O1W O 0.8370(2) 0.1433(6) 0.8806(4) 0.045(2) Uani 0.40 1 d P
H1X H 0.8553 0.1115 0.8899 0.054 Uiso 0.40 1 d PR
H1Y H 0.8207 0.1038 0.8898 0.054 Uiso 0.40 1 d PR
O2W O 0.7699(2) 0.6700(8) 0.3117(4) 0.056(2) Uani 0.40 1 d P
H2X H 0.7609 0.7296 0.3187 0.067 Uiso 0.40 1 d PR
H2Y H 0.7567 0.6327 0.2885 0.067 Uiso 0.40 1 d PR
O3W O 0.0192(2) 0.6088(7) 0.1294(4) 0.053(2) Uani 0.40 1 d P
H3X H 0.0134 0.6398 0.0953 0.064 Uiso 0.40 1 d PR
H3Y H 0.0127 0.5447 0.1279 0.064 Uiso 0.40 1 d PR
O4W O 1.0000 0.5052(5) 0.2500 0.0492(15) Uani 0.80 2 d SP
H4X H 0.9789 0.4992 0.2501 0.059 Uiso 0.40 1 d PR
H4Y H 1.0068 0.5432 0.2809 0.059 Uiso 0.40 1 d PR
O5W O 0.0000 0.8361(4) 0.2500 0.0517(13) Uani 1 2 d S
H5X H -0.0057 0.8586 0.2855 0.062 Uiso 0.50 1 d PR
H5Y H 0.0195 0.8586 0.2429 0.062 Uiso 0.50 1 d PR
O6W O 0.78219(18) 0.2182(6) 0.9968(3) 0.0326(16) Uiso 0.40 1 d P
H6X H 0.7995 0.1868 1.0120 0.039 Uiso 0.40 1 d PR
H6Y H 0.7804 0.2786 1.0140 0.039 Uiso 0.40 1 d PR
Pd1 Pd 0.876297(10) 0.33063(3) 0.115373(18) 0.04442(12) Uani 1 1 d .
Pd2 Pd 0.887115(9) 0.08168(3) 0.130758(18) 0.04285(12) Uani 1 1 d .

loop_
_atom_site_aniso_label
_atom_site_aniso_U_11
_atom_site_aniso_U_22
_atom_site_aniso_U_33
_atom_site_aniso_U_23
_atom_site_aniso_U_13
_atom_site_aniso_U_12
C1 0.041(3) 0.044(3) 0.057(3) -0.001(2) 0.010(2) 0.016(2)
C2 0.043(3) 0.047(3) 0.045(3) 0.009(2) 0.009(2) 0.015(2)
C3 0.036(3) 0.059(3) 0.049(3) 0.012(2) 0.013(2) 0.019(2)
C4 0.036(2) 0.038(3) 0.039(3) -0.0008(19) -0.0068(19) 0.0115(19)
C5 0.049(3) 0.041(3) 0.042(3) 0.010(2) -0.014(2) 0.002(2)
C6 0.045(3) 0.038(3) 0.043(3) 0.008(2) -0.017(2) -0.006(2)
C7 0.045(3) 0.052(3) 0.039(3) 0.024(2) -0.004(2) 0.007(2)
C8 0.042(3) 0.046(3) 0.041(3) 0.021(2) 0.003(2) 0.010(2)
C9 0.038(2) 0.039(3) 0.040(2) 0.012(2) 0.007(2) 0.015(2)
C10 0.046(3) 0.039(3) 0.036(3) 0.015(2) 0.008(2) 0.015(2)
C11 0.037(3) 0.050(3) 0.050(3) 0.016(2) 0.000(2) 0.004(2)
C12 0.041(2) 0.027(2) 0.055(3) 0.001(2) -0.010(2) 0.0006(19)
C13 0.041(3) 0.040(3) 0.062(3) -0.009(2) 0.014(2) -0.007(2)
C14 0.047(3) 0.038(3) 0.047(3) -0.013(2) 0.025(2) -0.014(2)
C15 0.040(3) 0.033(2) 0.055(3) 0.010(2) 0.015(2) -0.008(2)
C16 0.042(3) 0.042(3) 0.039(3) -0.004(2) -0.011(2) -0.004(2)
C17 0.037(3) 0.051(3) 0.057(3) -0.005(2) -0.014(2) -0.007(2)
C18 0.044(3) 0.041(3) 0.043(3) -0.004(2) -0.011(2) 0.007(2)
C19 0.042(3) 0.047(3) 0.038(3) -0.013(2) -0.015(2) 0.011(2)
C20 0.049(3) 0.034(2) 0.036(2) -0.0136(19) -0.011(2) 0.012(2)
C21 0.053(3) 0.046(3) 0.044(3) -0.018(2) 0.009(2) 0.005(2)
C22 0.051(3) 0.033(2) 0.047(3) -0.001(2) 0.013(2) 0.005(2)
C23 0.046(3) 0.034(2) 0.043(3) -0.006(2) -0.006(2) 0.000(2)
C24 0.034(2) 0.037(3) 0.040(3) 0.0033(19) -0.0094(19) 0.0002(19)
C25 0.042(3) 0.045(3) 0.039(3) 0.007(2) -0.008(2) 0.011(2)
C26 0.042(3) 0.039(3) 0.046(3) -0.015(2) 0.017(2) 0.001(2)
C27 0.036(2) 0.041(3) 0.041(3) -0.013(2) -0.007(2) 0.002(2)
C28 0.042(3) 0.042(3) 0.050(3) 0.001(2) -0.001(2) 0.000(2)
C29 0.042(3) 0.039(3) 0.047(3) 0.019(2) 0.004(2) -0.005(2)
C30 0.044(3) 0.032(2) 0.045(3) -0.001(2) -0.012(2) 0.009(2)
C31 0.039(3) 0.036(3) 0.042(3) 0.007(2) 0.000(2) 0.0025(19)
C32 0.038(2) 0.042(3) 0.033(2) 0.0002(19) -0.0092(19) -0.001(2)
C33 0.045(3) 0.049(3) 0.049(3) -0.001(2) 0.006(2) 0.008(2)
C34 0.039(2) 0.048(3) 0.047(3) -0.014(2) -0.013(2) 0.023(2)
C35 0.046(3) 0.040(3) 0.036(2) -0.006(2) -0.003(2) -0.001(2)
C36 0.049(3) 0.040(3) 0.037(3) -0.001(2) 0.009(2) -0.006(2)
C37 0.053(3) 0.057(3) 0.036(3) 0.005(2) 0.003(2) 0.005(2)
C38 0.043(3) 0.045(3) 0.060(3) -0.014(2) 0.001(2) 0.003(2)
C39 0.036(3) 0.044(3) 0.049(3) 0.001(2) 0.015(2) 0.012(2)
C40 0.043(3) 0.048(3) 0.039(3) -0.003(2) 0.001(2) -0.003(2)
C41 0.044(3) 0.043(3) 0.042(3) 0.010(2) 0.007(2) 0.009(2)
C42 0.042(3) 0.046(3) 0.041(3) -0.011(2) 0.010(2) 0.005(2)
C43 0.043(3) 0.041(3) 0.045(3) -0.008(2) 0.013(2) -0.005(2)
C44 0.048(3) 0.041(3) 0.037(3) -0.002(2) 0.008(2) -0.004(2)
C45 0.038(3) 0.059(3) 0.039(3) -0.003(2) 0.013(2) -0.008(2)
C46 0.059(3) 0.055(3) 0.038(3) 0.006(2) 0.016(2) 0.015(3)
C47 0.046(3) 0.046(3) 0.036(3) 0.011(2) 0.019(2) 0.013(2)
N1 0.047(2) 0.050(3) 0.045(2) 0.0002(19) -0.004(2) 0.0077(19)
N2 0.060(3) 0.042(2) 0.043(2) -0.0044(19) 0.004(2) 0.008(2)
N3 0.038(2) 0.048(2) 0.049(2) -0.0102(19) 0.0047(18) 0.0061(18)
N4 0.051(3) 0.054(3) 0.048(3) -0.009(2) 0.008(2) -0.011(2)
N5 0.045(2) 0.041(2) 0.044(2) 0.0019(18) 0.0079(18) 0.0010(18)
N6 0.037(2) 0.047(2) 0.044(2) 0.0018(19) -0.0014(17) 0.0094(18)
N7 0.051(2) 0.046(2) 0.042(2) 0.0030(19) -0.0024(19) 0.009(2)
N8 0.041(2) 0.040(2) 0.043(2) -0.0059(18) -0.0026(18) 0.0069(17)
N9 0.052(3) 0.050(3) 0.053(3) 0.018(2) -0.004(2) -0.018(2)
N13 0.052(3) 0.042(2) 0.039(2) -0.0158(18) 0.0136(19) -0.0165(19)
O1 0.0455(19) 0.0406(18) 0.0401(18) -0.0013(14) 0.0006(15) 0.0186(15)
O2 0.056(2) 0.054(2) 0.048(2) -0.0129(17) -0.0113(17) 0.0185(18)
O3 0.050(2) 0.049(2) 0.0443(19) -0.0142(16) 0.0153(16) -0.0221(16)
O4 0.053(2) 0.055(2) 0.049(2) 0.0185(17) -0.0148(17) -0.0180(18)
O5 0.053(2) 0.057(2) 0.053(2) -0.0136(19) 0.0161(18) -0.0128(18)
O6 0.057(2) 0.045(2) 0.047(2) 0.0164(16) -0.0191(17) -0.0170(16)
O7 0.044(2) 0.052(2) 0.052(2) -0.0163(17) -0.0181(16) 0.0204(16)
O1W 0.049(5) 0.035(5) 0.051(5) 0.012(4) -0.012(4) 0.005(4)
O2W 0.063(6) 0.067(6) 0.042(5) 0.003(4) 0.028(4) 0.003(5)
O3W 0.057(5) 0.054(5) 0.046(5) 0.013(4) -0.028(4) -0.024(4)
O4W 0.044(3) 0.055(4) 0.050(4) 0.000 0.019(3) 0.000
O5W 0.049(3) 0.057(3) 0.048(3) 0.000 -0.021(2) 0.000
Pd1 0.0382(2) 0.0516(2) 0.0430(2) 0.00128(17) -0.00312(16) 0.00575(17)
Pd2 0.0392(2) 0.0473(2) 0.0420(2) -0.00503(17) 0.00162(16) -0.00324(16)

loop_
_atom_type_symbol
_atom_type_description
_atom_type_scat_dispersion_real
_atom_type_scat_dispersion_imag
_atom_type_scat_source
C C 0.0033 0.0016 'International Tables Vol C Tables 4.2.6.8 and 6.1.1.4'
H H 0.0000 0.0000 'International Tables Vol C Tables 4.2.6.8 and 6.1.1.4'
N N 0.0061 0.0033 'International Tables Vol C Tables 4.2.6.8 and 6.1.1.4'
O O 0.0106 0.0060 'International Tables Vol C Tables 4.2.6.8 and 6.1.1.4'
Pd Pd -0.9988 1.0072 'International Tables Vol C Tables 4.2.6.8 and 6.1.1.4'

loop_
_geom_angle_atom_site_label_1
_geom_angle_atom_site_label_2
_geom_angle_atom_site_label_3
_geom_angle
_geom_angle_site_symmetry_3
N1 C1 C2 118.5(5) .
N1 C1 H1 120.8 .
C2 C1 H1 120.8 .
C3 C2 C1 122.1(5) .
C3 C2 H2 118.9 .
C1 C2 H2 118.9 .
C2 C3 C4 120.3(4) .
C2 C3 H3 119.8 .
C4 C3 H3 119.8 .
C12 C4 C3 116.7(4) .
C12 C4 C5 117.4(5) .
C3 C4 C5 125.8(4) .
C6 C5 C4 123.1(5) .
C6 C5 H5 118.5 .
C4 C5 H5 118.5 .
C5 C6 C7 120.0(4) .
C5 C6 H6 120.0 .
C7 C6 H6 120.0 .
C11 C7 C8 118.0(4) .
C11 C7 C6 118.4(5) .
C8 C7 C6 123.4(4) .
C7 C8 C9 118.6(4) .
C7 C8 H8 120.7 .
C9 C8 H8 120.7 .
C10 C9 C8 119.8(4) .
C10 C9 H9 120.1 .
C8 C9 H9 120.1 .
N2 C10 C9 121.2(4) .
N2 C10 H10 119.4 .
C9 C10 H10 119.4 .
N2 C11 C7 122.9(5) .
N2 C11 C12 116.6(4) .
C7 C11 C12 120.5(5) .
N1 C12 C4 123.6(5) .
N1 C12 C11 115.9(4) .
C4 C12 C11 120.5(4) .
N4 C13 C14 120.8(5) .
N4 C13 H13 119.6 .
C14 C13 H13 119.6 .
C15 C14 C13 121.0(4) .
C15 C14 H14 119.5 .
C13 C14 H14 119.5 .
C14 C15 C16 119.1(4) .
C14 C15 H15 120.5 .
C16 C15 H15 120.5 .
C24 C16 C15 116.7(4) .
C24 C16 C17 117.7(5) .
C15 C16 C17 125.5(5) .
C18 C17 C16 121.1(5) .
C18 C17 H17 119.4 .
C16 C17 H17 119.4 .
C17 C18 C19 121.6(5) .
C17 C18 H18 119.2 .
C19 C18 H18 119.2 .
C18 C19 C23 120.1(5) .
C18 C19 C20 124.5(4) .
C23 C19 C20 115.4(5) .
C21 C20 C19 120.3(4) .
C21 C20 H20 119.8 .
C19 C20 H20 119.8 .
C20 C21 C22 120.4(5) .
C20 C21 H21 119.8 .
C22 C21 H21 119.8 .
C21 C22 N3 121.5(5) .
C21 C22 H22 119.3 .
N3 C22 H22 119.3 .
N3 C23 C19 125.0(5) .
N3 C23 C24 115.1(4) .
C19 C23 C24 119.7(5) .
N4 C24 C23 116.5(4) .
N4 C24 C16 123.8(4) .
C23 C24 C16 119.7(4) .
C26 C25 H25A 109.5 .
C26 C25 H25B 109.5 .
H25A C25 H25B 109.5 .
C26 C25 H25C 109.5 .
H25A C25 H25C 109.5 .
H25B C25 H25C 109.5 .
N5 C26 C27 110.2(4) .
N5 C26 C25 121.4(4) .
C27 C26 C25 128.4(4) .
C26 C27 C28 103.4(4) .
C26 C27 C39 128.2(5) 2_755
C28 C27 C39 128.1(5) 2_755
N6 C28 C27 109.9(4) .
N6 C28 C29 122.2(4) .
C27 C28 C29 127.8(4) .
C28 C29 H29A 109.5 .
C28 C29 H29B 109.5 .
H29A C29 H29B 109.5 .
C28 C29 H29C 109.5 .
H29A C29 H29C 109.5 .
H29B C29 H29C 109.5 .
C31 C30 H30A 109.5 .
C31 C30 H30B 109.5 .
H30A C30 H30B 109.5 .
C31 C30 H30C 109.5 .
H30A C30 H30C 109.5 .
H30B C30 H30C 109.5 .
N7 C31 C32 107.8(4) .
N7 C31 C30 123.0(4) .
C32 C31 C30 129.2(4) .
C33 C32 C31 105.0(4) .
C33 C32 C35 129.9(5) .
C31 C32 C35 124.9(4) .
N8 C33 C32 108.4(4) .
N8 C33 C34 122.6(5) .
C32 C33 C34 129.0(5) .
C33 C34 H34A 109.5 .
C33 C34 H34B 109.5 .
H34A C34 H34B 109.5 .
C33 C34 H34C 109.5 .
H34A C34 H34C 109.5 .
H34B C34 H34C 109.5 .
C36 C35 C40 119.6(5) .
C36 C35 C32 121.9(5) .
C40 C35 C32 118.6(4) .
C37 C36 C35 119.9(5) .
C37 C36 H36 120.1 .
C35 C36 H36 120.1 .
C36 C37 C38 122.9(5) .
C36 C37 O1 115.2(5) .
C38 C37 O1 121.9(5) .
C37 C38 C39 116.8(5) .
C37 C38 H38 121.6 .
C39 C38 H38 121.6 .
C40 C39 C38 120.3(5) .
C40 C39 C27 120.1(4) 2_755
C38 C39 C27 119.6(5) 2_755
C39 C40 C35 120.4(4) .
C39 C40 H40 119.8 .
C35 C40 H40 119.8 .
O1 C41 C42 108.8(4) .
O1 C41 H41A 109.9 .
C42 C41 H41A 109.9 .
O1 C41 H41B 109.9 .
C42 C41 H41B 109.9 .
H41A C41 H41B 108.3 .
C43 C42 C47 120.2(4) .
C43 C42 C41 122.4(5) .
C47 C42 C41 117.3(4) .
C42 C43 C44 120.1(5) .
C42 C43 H43 120.0 .
C44 C43 H43 120.0 .
C45 C44 C43 119.7(5) .
C45 C44 H44 120.2 .
C43 C44 H44 120.2 .
C44 C45 C46 121.3(5) .
C44 C45 H45 119.4 .
C46 C45 H45 119.4 .
C45 C46 C47 118.0(5) .
C45 C46 H46 121.0 .
C47 C46 H46 121.0 .
C42 C47 C46 120.6(5) .
C42 C47 H47 119.7 .
C46 C47 H47 119.7 .
C1 N1 C12 118.7(4) .
C1 N1 Pd1 128.2(4) .
C12 N1 Pd1 113.1(3) .
C10 N2 C11 119.1(4) .
C10 N2 Pd1 128.4(3) .
C11 N2 Pd1 112.5(3) .
C23 N3 C22 117.3(4) .
C23 N3 Pd2 114.3(3) .
C22 N3 Pd2 128.4(3) .
C24 N4 C13 118.4(4) .
C24 N4 Pd2 113.1(3) .
C13 N4 Pd2 128.2(4) .
C26 N5 N6 107.7(4) .
C26 N5 Pd2 132.6(4) .
N6 N5 Pd2 116.0(3) .
C28 N6 N5 108.8(4) .
C28 N6 Pd1 131.3(3) .
N5 N6 Pd1 117.3(3) .
C31 N7 N8 110.2(4) .
C31 N7 Pd2 130.6(3) .
N8 N7 Pd2 117.7(3) .
N7 N8 C33 108.6(4) .
N7 N8 Pd1 116.7(3) .
C33 N8 Pd1 130.9(4) .
O7 N9 O5 120.3(4) .
O7 N9 O6 119.5(5) .
O5 N9 O6 120.1(5) .
O2 N13 O4 119.7(4) .
O2 N13 O3 120.9(4) .
O4 N13 O3 119.2(4) .
C41 O1 C37 114.7(4) .
H1X O1W H1Y 109.5 .
H2X O2W H2Y 109.5 .
H3X O3W H3Y 109.5 .
H4X O4W H4Y 109.5 .
H5X O5W H5Y 109.5 .
H6X O6W H6Y 109.5 .
N1 Pd1 N8 96.17(17) .
N1 Pd1 N6 177.09(17) .
N8 Pd1 N6 86.32(16) .
N1 Pd1 N2 81.89(17) .
N8 Pd1 N2 178.06(17) .
N6 Pd1 N2 95.61(17) .
N1 Pd1 Pd2 116.98(13) .
N8 Pd1 Pd2 62.64(11) .
N6 Pd1 Pd2 62.88(12) .
N2 Pd1 Pd2 118.33(12) .
N4 Pd2 N7 97.03(18) .
N4 Pd2 N5 177.35(18) .
N7 Pd2 N5 84.94(18) .
N4 Pd2 N3 80.87(17) .
N7 Pd2 N3 177.21(17) .
N5 Pd2 N3 97.11(17) .
N4 Pd2 Pd1 115.55(14) .
N7 Pd2 Pd1 62.60(12) .
N5 Pd2 Pd1 63.80(12) .
N3 Pd2 Pd1 116.61(13) .

loop_
_geom_bond_atom_site_label_1
_geom_bond_atom_site_label_2
_geom_bond_distance
_geom_bond_site_symmetry_2
C1 N1 1.356(6) .
C1 C2 1.422(7) .
C1 H1 0.9300 .
C2 C3 1.340(7) .
C2 H2 0.9300 .
C3 C4 1.400(7) .
C3 H3 0.9300 .
C4 C12 1.384(6) .
C4 C5 1.432(6) .
C5 C6 1.319(7) .
C5 H5 0.9300 .
C6 C7 1.445(7) .
C6 H6 0.9300 .
C7 C11 1.384(7) .
C7 C8 1.396(7) .
C8 C9 1.410(6) .
C8 H8 0.9300 .
C9 C10 1.391(6) .
C9 H9 0.9300 .
C10 N2 1.337(6) .
C10 H10 0.9300 .
C11 N2 1.368(6) .
C11 C12 1.420(7) .
C12 N1 1.383(6) .
C13 N4 1.358(7) .
C13 C14 1.432(6) .
C13 H13 0.9300 .
C14 C15 1.365(7) .
C14 H14 0.9300 .
C15 C16 1.431(7) .
C15 H15 0.9300 .
C16 C24 1.430(7) .
C16 C17 1.439(7) .
C17 C18 1.351(8) .
C17 H17 0.9300 .
C18 C19 1.388(7) .
C18 H18 0.9300 .
C19 C23 1.405(6) .
C19 C20 1.415(7) .
C20 C21 1.359(7) .
C20 H20 0.9300 .
C21 C22 1.373(7) .
C21 H21 0.9300 .
C22 N3 1.380(6) .
C22 H22 0.9300 .
C23 N3 1.328(6) .
C23 C24 1.418(7) .
C24 N4 1.356(6) .
C25 C26 1.521(7) .
C25 H25A 0.9600 .
C25 H25B 0.9600 .
C25 H25C 0.9600 .
C26 N5 1.333(6) .
C26 C27 1.408(7) .
C27 C28 1.417(7) .
C27 C39 1.449(6) 2_755
C28 N6 1.319(6) .
C28 C29 1.535(7) .
C29 H29A 0.9600 .
C29 H29B 0.9600 .
C29 H29C 0.9600 .
C30 C31 1.511(6) .
C30 H30A 0.9600 .
C30 H30B 0.9600 .
C30 H30C 0.9600 .
C31 N7 1.324(6) .
C31 C32 1.420(7) .
C32 C33 1.396(7) .
C32 C35 1.484(6) .
C33 N8 1.347(7) .
C33 C34 1.508(7) .
C34 H34A 0.9600 .
C34 H34B 0.9600 .
C34 H34C 0.9600 .
C35 C36 1.382(7) .
C35 C40 1.403(7) .
C36 C37 1.370(7) .
C36 H36 0.9300 .
C37 C38 1.392(8) .
C37 O1 1.416(6) .
C38 C39 1.431(7) .
C38 H38 0.9300 .
C39 C40 1.383(7) .
C39 C27 1.449(6) 2_755
C40 H40 0.9300 .
C41 O1 1.405(6) .
C41 C42 1.521(7) .
C41 H41A 0.9700 .
C41 H41B 0.9700 .
C42 C43 1.370(7) .
C42 C47 1.386(7) .
C43 C44 1.426(6) .
C43 H43 0.9300 .
C44 C45 1.358(7) .
C44 H44 0.9300 .
C45 C46 1.411(7) .
C45 H45 0.9300 .
C46 C47 1.417(6) .
C46 H46 0.9300 .
C47 H47 0.9300 .
N1 Pd1 1.999(4) .
N2 Pd1 2.022(4) .
N3 Pd2 2.004(4) .
N4 Pd2 1.984(4) .
N5 N6 1.387(6) .
N5 Pd2 1.996(4) .
N6 Pd1 2.006(4) .
N7 N8 1.347(6) .
N7 Pd2 1.993(4) .
N8 Pd1 2.004(4) .
N9 O7 1.211(6) .
N9 O5 1.219(6) .
N9 O6 1.225(6) .
N13 O2 1.209(5) .
N13 O4 1.213(5) .
N13 O3 1.219(5) .
O1W H1X 0.8500 .
O1W H1Y 0.8498 .
O2W H2X 0.8500 .
O2W H2Y 0.8499 .
O3W H3X 0.8499 .
O3W H3Y 0.8500 .
O4W H4X 0.8501 .
O4W H4Y 0.8500 .
O5W H5X 0.8499 .
O5W H5Y 0.8501 .
O6W H6X 0.8500 .
O6W H6Y 0.8500 .
Pd1 Pd2 3.1820(7) .

loop_
_geom_torsion_atom_site_label_1
_geom_torsion_atom_site_label_2
_geom_torsion_atom_site_label_3
_geom_torsion_atom_site_label_4
_geom_torsion
_geom_torsion_site_symmetry_1
_geom_torsion_site_symmetry_4
N1 C1 C2 C3 2.7(8) . .
C1 C2 C3 C4 -1.0(9) . .
C2 C3 C4 C12 -0.5(8) . .
C2 C3 C4 C5 177.4(5) . .
C12 C4 C5 C6 -3.3(8) . .
C3 C4 C5 C6 178.8(5) . .
C4 C5 C6 C7 4.3(8) . .
C5 C6 C7 C11 -3.7(8) . .
C5 C6 C7 C8 -179.0(5) . .
C11 C7 C8 C9 5.0(8) . .
C6 C7 C8 C9 -179.7(5) . .
C7 C8 C9 C10 -0.6(8) . .
C8 C9 C10 N2 -4.1(8) . .
C8 C7 C11 N2 -5.1(8) . .
C6 C7 C11 N2 179.4(5) . .
C8 C7 C11 C12 177.8(5) . .
C6 C7 C11 C12 2.2(8) . .
C3 C4 C12 N1 0.3(7) . .
C5 C4 C12 N1 -177.8(4) . .
C3 C4 C12 C11 179.9(5) . .
C5 C4 C12 C11 1.8(7) . .
N2 C11 C12 N1 0.9(7) . .
C7 C11 C12 N1 178.2(5) . .
N2 C11 C12 C4 -178.7(5) . .
C7 C11 C12 C4 -1.4(8) . .
N4 C13 C14 C15 -4.1(8) . .
C13 C14 C15 C16 3.1(8) . .
C14 C15 C16 C24 -1.6(7) . .
C14 C15 C16 C17 -179.2(5) . .
C24 C16 C17 C18 1.3(7) . .
C15 C16 C17 C18 178.9(5) . .
C16 C17 C18 C19 -2.3(8) . .
C17 C18 C19 C23 3.2(7) . .
C17 C18 C19 C20 -179.9(5) . .
C18 C19 C20 C21 -178.7(5) . .
C23 C19 C20 C21 -1.7(7) . .
C19 C20 C21 C22 -0.8(8) . .
C20 C21 C22 N3 1.5(8) . .
C18 C19 C23 N3 -179.0(5) . .
C20 C19 C23 N3 3.8(7) . .
C18 C19 C23 C24 -3.1(7) . .
C20 C19 C23 C24 179.8(4) . .
N3 C23 C24 N4 -1.7(7) . .
C19 C23 C24 N4 -178.0(4) . .
N3 C23 C24 C16 178.4(4) . .
C19 C23 C24 C16 2.1(7) . .
C15 C16 C24 N4 1.1(7) . .
C17 C16 C24 N4 178.9(5) . .
C15 C16 C24 C23 -179.0(4) . .
C17 C16 C24 C23 -1.2(7) . .
N5 C26 C27 C28 0.7(5) . .
C25 C26 C27 C28 -179.3(5) . .
N5 C26 C27 C39 174.8(5) . 2_755
C25 C26 C27 C39 -5.2(8) . 2_755
C26 C27 C28 N6 0.0(6) . .
C39 C27 C28 N6 -174.1(5) 2_755 .
C26 C27 C28 C29 178.0(5) . .
C39 C27 C28 C29 3.8(9) 2_755 .
N7 C31 C32 C33 -1.9(5) . .
C30 C31 C32 C33 179.4(5) . .
N7 C31 C32 C35 -177.5(5) . .
C30 C31 C32 C35 3.8(8) . .
C31 C32 C33 N8 1.5(6) . .
C35 C32 C33 N8 176.9(5) . .
C31 C32 C33 C34 -178.6(5) . .
C35 C32 C33 C34 -3.3(9) . .
C33 C32 C35 C36 70.3(7) . .
C31 C32 C35 C36 -115.2(6) . .
C33 C32 C35 C40 -109.7(6) . .
C31 C32 C35 C40 64.8(7) . .
C40 C35 C36 C37 -4.6(7) . .
C32 C35 C36 C37 175.4(5) . .
C35 C36 C37 C38 4.3(8) . .
C35 C36 C37 O1 -174.9(4) . .
C36 C37 C38 C39 -0.8(8) . .
O1 C37 C38 C39 178.3(5) . .
C37 C38 C39 C40 -2.3(8) . .
C37 C38 C39 C27 178.1(5) . 2_755
C38 C39 C40 C35 1.9(8) . .
C27 C39 C40 C35 -178.5(5) 2_755 .
C36 C35 C40 C39 1.6(8) . .
C32 C35 C40 C39 -178.5(5) . .
O1 C41 C42 C43 -7.6(7) . .
O1 C41 C42 C47 174.5(4) . .
C47 C42 C43 C44 -3.2(8) . .
C41 C42 C43 C44 179.0(5) . .
C42 C43 C44 C45 3.5(7) . .
C43 C44 C45 C46 -2.7(8) . .
C44 C45 C46 C47 1.5(8) . .
C43 C42 C47 C46 2.1(8) . .
C41 C42 C47 C46 180.0(5) . .
C45 C46 C47 C42 -1.2(8) . .
C2 C1 N1 C12 -2.8(8) . .
C2 C1 N1 Pd1 177.7(4) . .
C4 C12 N1 C1 1.4(7) . .
C11 C12 N1 C1 -178.2(5) . .
C4 C12 N1 Pd1 -179.1(4) . .
C11 C12 N1 Pd1 1.4(5) . .
C9 C10 N2 C11 4.2(8) . .
C9 C10 N2 Pd1 -175.4(4) . .
C7 C11 N2 C10 0.5(8) . .
C12 C11 N2 C10 177.7(5) . .
C7 C11 N2 Pd1 -179.8(4) . .
C12 C11 N2 Pd1 -2.6(6) . .
C19 C23 N3 C22 -3.2(7) . .
C24 C23 N3 C22 -179.3(4) . .
C19 C23 N3 Pd2 174.5(4) . .
C24 C23 N3 Pd2 -1.6(6) . .
C21 C22 N3 C23 0.4(7) . .
C21 C22 N3 Pd2 -176.9(4) . .
C23 C24 N4 C13 178.1(5) . .
C16 C24 N4 C13 -2.0(8) . .
C23 C24 N4 Pd2 4.1(6) . .
C16 C24 N4 Pd2 -176.0(4) . .
C14 C13 N4 C24 3.4(8) . .
C14 C13 N4 Pd2 176.4(4) . .
C27 C26 N5 N6 -1.1(5) . .
C25 C26 N5 N6 178.9(4) . .
C27 C26 N5 Pd2 -157.7(4) . .
C25 C26 N5 Pd2 22.3(7) . .
C27 C28 N6 N5 -0.7(6) . .
C29 C28 N6 N5 -178.8(4) . .
C27 C28 N6 Pd1 160.2(3) . .
C29 C28 N6 Pd1 -17.9(8) . .
C26 N5 N6 C28 1.1(6) . .
Pd2 N5 N6 C28 162.2(3) . .
C26 N5 N6 Pd1 -162.8(3) . .
Pd2 N5 N6 Pd1 -1.8(4) . .
C32 C31 N7 N8 1.6(6) . .
C30 C31 N7 N8 -179.6(4) . .
C32 C31 N7 Pd2 166.7(4) . .
C30 C31 N7 Pd2 -14.5(7) . .
C31 N7 N8 C33 -0.6(6) . .
Pd2 N7 N8 C33 -167.9(3) . .
C31 N7 N8 Pd1 160.0(3) . .
Pd2 N7 N8 Pd1 -7.2(5) . .
C32 C33 N8 N7 -0.6(6) . .
C34 C33 N8 N7 179.5(5) . .
C32 C33 N8 Pd1 -157.6(4) . .
C34 C33 N8 Pd1 22.6(7) . .
C42 C41 O1 C37 -166.3(4) . .
C36 C37 O1 C41 156.8(5) . .
C38 C37 O1 C41 -22.4(7) . .
C1 N1 Pd1 N8 -2.7(5) . .
C12 N1 Pd1 N8 177.8(3) . .
C1 N1 Pd1 N2 177.4(5) . .
C12 N1 Pd1 N2 -2.1(3) . .
C1 N1 Pd1 Pd2 59.6(5) . .
C12 N1 Pd1 Pd2 -119.9(3) . .
N7 N8 Pd1 N1 121.8(3) . .
C33 N8 Pd1 N1 -82.8(5) . .
N7 N8 Pd1 N6 -56.7(3) . .
C33 N8 Pd1 N6 98.7(4) . .
N7 N8 Pd1 Pd2 4.5(3) . .
C33 N8 Pd1 Pd2 159.9(5) . .
C28 N6 Pd1 N8 -97.4(5) . .
N5 N6 Pd1 N8 62.1(3) . .
C28 N6 Pd1 N2 82.5(5) . .
N5 N6 Pd1 N2 -117.9(3) . .
C28 N6 Pd1 Pd2 -158.5(5) . .
N5 N6 Pd1 Pd2 1.1(3) . .
C10 N2 Pd1 N1 -177.8(5) . .
C11 N2 Pd1 N1 2.6(4) . .
C10 N2 Pd1 N6 0.7(5) . .
C11 N2 Pd1 N6 -179.0(4) . .
C10 N2 Pd1 Pd2 -61.4(5) . .
C11 N2 Pd1 Pd2 118.9(3) . .
C24 N4 Pd2 N7 174.4(4) . .
C13 N4 Pd2 N7 1.1(5) . .
C24 N4 Pd2 N3 -3.8(4) . .
C13 N4 Pd2 N3 -177.0(5) . .
C24 N4 Pd2 Pd1 111.4(3) . .
C13 N4 Pd2 Pd1 -61.8(5) . .
C31 N7 Pd2 N4 85.2(5) . .
N8 N7 Pd2 N4 -110.6(4) . .
C31 N7 Pd2 N5 -96.6(5) . .
N8 N7 Pd2 N5 67.6(4) . .
C31 N7 Pd2 Pd1 -159.6(5) . .
N8 N7 Pd2 Pd1 4.6(3) . .
C26 N5 Pd2 N7 94.4(5) . .
N6 N5 Pd2 N7 -60.8(3) . .
C26 N5 Pd2 N3 -87.5(5) . .
N6 N5 Pd2 N3 117.3(3) . .
C26 N5 Pd2 Pd1 156.3(5) . .
N6 N5 Pd2 Pd1 1.1(3) . .
C23 N3 Pd2 N4 2.9(4) . .
C22 N3 Pd2 N4 -179.7(5) . .
C23 N3 Pd2 N5 -175.3(4) . .
C22 N3 Pd2 N5 2.0(4) . .
C23 N3 Pd2 Pd1 -111.1(3) . .
C22 N3 Pd2 Pd1 66.2(4) . .
N1 Pd1 Pd2 N4 -1.2(2) . .
N8 Pd1 Pd2 N4 81.48(19) . .
N6 Pd1 Pd2 N4 -177.9(2) . .
N2 Pd1 Pd2 N4 -96.6(2) . .
N1 Pd1 Pd2 N7 -85.7(2) . .
N8 Pd1 Pd2 N7 -3.07(19) . .
N6 Pd1 Pd2 N7 97.5(2) . .
N2 Pd1 Pd2 N7 178.8(2) . .
N1 Pd1 Pd2 N5 176.0(2) . .
N8 Pd1 Pd2 N5 -101.37(19) . .
N6 Pd1 Pd2 N5 -0.77(19) . .
N2 Pd1 Pd2 N5 80.5(2) . .
N1 Pd1 Pd2 N3 91.26(19) . .
N8 Pd1 Pd2 N3 173.92(18) . .
N6 Pd1 Pd2 N3 -85.48(19) . .
N2 Pd1 Pd2 N3 -4.18(19) . .
